data_2311623
loop_
_publ_author_name
'Faham, S.'
'Day, M. W.'
'Connick, W. B.'
'Crane, B. R.'
'Di Bilio, A. J.'
'Schaefer, W. P.'
'Rees, D. C.'
'Gray, H. B.'

_publ_section_title
;
 Structures of ruthenium-modified Pseudomonas aeruginosa azurin and
 [Ru(2,2'-bipyridine)2(imidazole)2]SO4 x 10H2O.
;
_journal_issue 'Pt 2'
_journal_name_full 'Acta crystallographica. Section D, Biological crystallography'
_journal_page_first 379
_journal_page_last 385
_journal_paper_doi 10.1107/s0907444998010464
_journal_volume 55
_journal_year 1999
_chemical_formula_sum 'C26 H44 N8 O14 Ru S'
_chemical_formula_weight 825.81
_space_group_IT_number 14
_space_group_name_Hall '-P 2yn'
_space_group_name_H-M_alt 'P 1 21/n 1'
_symmetry_cell_setting monoclinic
_symmetry_space_group_name_H-M 'P 1 21/n 1'
_atom_sites_solution_hydrogens calculated
_atom_sites_solution_primary Patterson
_atom_sites_solution_secondary difmap
_audit_creation_method CRYM
_cell_angle_alpha 90
_cell_angle_beta 108.65(2)
_cell_angle_gamma 90
_cell_formula_units_Z 4
_cell_length_a 13.230(2)
_cell_length_b 18.197(4)
_cell_length_c 16.126(4)
_cell_measurement_reflns_used 25
_cell_measurement_temperature 297
_cell_measurement_theta_max 13
_cell_measurement_theta_min 9
_cell_volume 3678.4(14)
_computing_cell_refinement 'CAD-4 Software (Enraf-Nonius, 1989)'
_computing_data_collection 'CAD-4 Software (Enraf-Nonius, 1989)'
_computing_data_reduction 'CRYM (Duchamp, 1964)'
_computing_molecular_graphics 'ORTEPII (Johnson, 1976)'
_computing_publication_material 'CRYM (Duchamp, 1964)'
_computing_structure_refinement 'CRYM (Duchamp, 1964)'
_diffrn_ambient_temperature 297
_diffrn_measurement_device CAD-4
_diffrn_measurement_method '\W scans'
_diffrn_radiation_monochromator Graphite
_diffrn_radiation_source 'Normal focus sealed tube'
_diffrn_radiation_type MoK\a
_diffrn_radiation_wavelength 0.7107
_diffrn_reflns_av_R_equivalents 0.031
_diffrn_reflns_limit_h_max 11
_diffrn_reflns_limit_h_min 0
_diffrn_reflns_limit_k_max 15
_diffrn_reflns_limit_k_min -15
_diffrn_reflns_limit_l_max 13
_diffrn_reflns_limit_l_min -13
_diffrn_reflns_number 3430
_diffrn_reflns_theta_max 20
_diffrn_reflns_theta_min 1
_diffrn_standards_decay_% 13.8
_diffrn_standards_interval_time '150 minutes'
_diffrn_standards_number 3
_exptl_absorpt_coefficient_mu 0.540
_exptl_absorpt_correction_type 'Not applied'
_exptl_crystal_colour red
_exptl_crystal_density_diffrn 1.49
_exptl_crystal_density_method 'Not measured'
_exptl_crystal_description needle
_exptl_crystal_size_max 0.43
_exptl_crystal_size_mid 0.10
_exptl_crystal_size_min 0.07
_refine_diff_density_max 1.24
_refine_diff_density_min -0.89
_refine_ls_extinction_method None
_refine_ls_goodness_of_fit_all 3.53
_refine_ls_goodness_of_fit_obs 3.53
_refine_ls_hydrogen_treatment noref
_refine_ls_matrix_type full
_refine_ls_number_parameters 411
_refine_ls_number_reflns 3429
_refine_ls_number_restraints 0
_refine_ls_R_factor_all 0.0907
_refine_ls_R_factor_obs 0.0907
_refine_ls_shift/esd_max 0.05
_refine_ls_structure_factor_coef Fsqd
_refine_ls_weighting_details w=1/\s^2^(Fo^2^)
_refine_ls_weighting_scheme calc
_refine_ls_wR_factor_all 0.17
_refine_ls_wR_factor_obs 0.17
_reflns_number_observed 7815
_reflns_number_total 7815
_reflns_observed_criterion All
_cod_data_source_file am0068sup1.cif
_cod_data_source_block adb1
_cod_depositor_comments
;
The following automatic conversions were performed:

data item '_symmetry_cell_setting' value 'Monoclinic' was changed to
'monoclinic' in accordance with the
/home/saulius/struct/COD-crude-data/automatic-downloads/DataCite-retrospective/IUCr/depositions/lib/dictionaries/cif_core.dic
dictionary named 'cif_core.dic' version 2.4.2 last updated on
2011-04-26.

data item '_refine_ls_weighting_scheme' value 'calc w=1/\s^2^(Fo^2^)'
was changed to 'calc'. A new data item '_refine_ls_weighting_details'
was created with the value set to 'w=1/\s^2^(Fo^2^)'.

Automatic conversion script
Id: cif_fix_values 7556 2019-12-06 15:28:31Z antanas 
;
_cod_original_cell_volume 3678.4(15)
_cod_original_sg_symbol_H-M 'P 21/n'
_cod_original_formula_sum 'C26 H44 N8 O14 Ru1 S1'
_cod_database_code 2311623

loop_
_symmetry_equiv_pos_as_xyz
x,y,z
-x,-y,-z
1/2-x,1/2+y,1/2-z
1/2+x,1/2-y,1/2+z

loop_
_atom_site_aniso_label
_atom_site_aniso_U_11
_atom_site_aniso_U_22
_atom_site_aniso_U_33
_atom_site_aniso_U_12
_atom_site_aniso_U_13
_atom_site_aniso_U_23
Ru 0.0431(7) 0.0529(7) 0.0317(6) -0.0065(7) 0.0106(5) -0.0030(6)
N1 0.038(7) 0.044(7) 0.051(7) -0.003(5) 0.017(6) 0.000(6)
C1 0.070(11) 0.087(12) 0.057(10) -0.021(10) 0.035(9) -0.002(9)
C2 0.076(12) 0.072(12) 0.081(13) -0.027(10) 0.040(10) 0.005(10)
C3 0.084(13) 0.079(13) 0.073(12) -0.028(10) 0.019(11) -0.006(10)
C4 0.094(13) 0.074(12) 0.051(10) -0.024(11) 0.017(10) -0.018(9)
C5 0.055(10) 0.045(9) 0.035(9) -0.011(8) 0.009(8) -0.014(8)
C6 0.056(10) 0.047(10) 0.031(9) -0.008(8) 0.019(8) -0.013(7)
C7 0.070(11) 0.091(12) 0.063(11) -0.045(9) 0.020(9) -0.023(9)
C8 0.097(13) 0.132(15) 0.045(9) -0.031(13) 0.027(10) -0.015(11)
C9 0.083(12) 0.094(13) 0.048(10) -0.028(10) 0.036(9) -0.006(9)
C10 0.037(9) 0.078(11) 0.036(9) -0.011(7) 0.005(7) -0.007(7)
N2 0.038(7) 0.052(8) 0.030(6) 0.001(6) 0.012(6) -0.001(6)
N3 0.048(7) 0.047(8) 0.045(8) -0.009(6) 0.019(7) -0.003(6)
C11 0.074(12) 0.056(11) 0.054(10) -0.002(10) 0.016(9) -0.009(9)
C12 0.063(12) 0.084(14) 0.082(13) 0.018(10) 0.016(11) -0.004(11)
C13 0.089(15) 0.096(15) 0.116(18) 0.043(12) 0.012(14) 0.011(13)
C14 0.078(14) 0.123(17) 0.068(12) 0.008(13) -0.011(11) 0.043(12)
C15 0.047(10) 0.072(11) 0.054(11) -0.007(9) 0.008(9) 0.011(9)
C16 0.056(10) 0.071(10) 0.034(9) -0.011(10) 0.016(8) 0.001(9)
C17 0.088(13) 0.108(13) 0.045(11) 0.014(12) 0.012(9) -0.002(10)
C18 0.102(15) 0.141(17) 0.036(10) -0.011(14) 0.013(10) 0.014(12)
C19 0.090(14) 0.129(16) 0.051(12) -0.034(12) 0.047(10) -0.034(10)
C20 0.063(11) 0.074(11) 0.059(11) -0.008(9) 0.025(9) -0.008(8)
N4 0.043(7) 0.064(8) 0.037(7) -0.005(7) 0.023(6) 0.001(7)
N5 0.040(8) 0.056(9) 0.035(6) -0.004(6) 0.017(6) 0.005(6)
C21 0.054(11) 0.061(11) 0.035(8) -0.002(9) 0.011(8) 0.000(7)
N7 0.047(8) 0.080(10) 0.049(8) -0.022(8) 0.009(7) 0.003(7)
C22 0.059(12) 0.065(11) 0.064(11) -0.022(10) 0.012(10) 0.001(8)
C23 0.066(12) 0.053(10) 0.043(9) 0.008(9) 0.015(8) -0.004(8)
N6 0.047(9) 0.050(9) 0.040(7) -0.001(6) 0.006(6) -0.006(6)
C24 0.055(12) 0.070(13) 0.055(10) 0.001(10) 0.016(9) -0.017(9)
N8 0.058(9) 0.090(12) 0.069(9) 0.015(10) 0.013(8) -0.022(8)
C25 0.081(14) 0.060(12) 0.076(12) 0.011(12) 0.003(11) 0.011(9)
C26 0.056(11) 0.064(11) 0.054(10) 0.002(10) 0.004(8) 0.001(9)
S1 0.086(5) 0.198(7) 0.120(5) -0.020(5) 0.030(4) -0.007(5)
O1 0.130(13) 0.346(23) 0.155(13) -0.062(14) -0.019(10) 0.204(16)
O2 0.091(10) 0.263(18) 0.137(11) 0.090(11) 0.036(9) -0.046(11)
O3 0.097(11) 0.181(15) 0.206(16) -0.009(11) 0.056(11) -0.029(12)
O4 0.205(25) 0.456(43) 0.349(33) -0.092(26) 0.004(22) -0.149(30)
W1 0.107(9) 0.110(9) 0.133(10) -0.003(8) 0.042(8) 0.011(7)
W2 0.123(11) 0.145(11) 0.111(9) 0.012(9) 0.040(8) -0.012(8)

loop_
_atom_site_label
_atom_site_type_symbol
_atom_site_fract_x
_atom_site_fract_y
_atom_site_fract_z
_atom_site_U_iso_or_equiv
_atom_site_thermal_displace_type
_atom_site_occupancy
_atom_site_calc_flag
Ru Ru 0.16626(9) 0.22528(6) 0.16175(6) 0.0429(3) Uani 1 d
N1 N 0.2801(8) 0.3057(5) 0.1919(7) 0.044(3) Uani 1 d
C1 C 0.3210(12) 0.3373(9) 0.1357(9) 0.068(4) Uani 1 d
C2 C 0.3927(13) 0.3958(9) 0.1592(11) 0.073(5) Uani 1 d
C3 C 0.4211(13) 0.4215(8) 0.2429(12) 0.080(5) Uani 1 d
C4 C 0.3794(13) 0.3896(9) 0.3008(9) 0.074(5) Uani 1 d
C5 C 0.3074(11) 0.3320(7) 0.2760(9) 0.046(4) Uani 1 d
C6 C 0.2587(11) 0.2955(7) 0.3308(8) 0.044(4) Uani 1 d
C7 C 0.2840(12) 0.3094(8) 0.4176(10) 0.075(5) Uani 1 d
C8 C 0.2358(14) 0.2695(11) 0.4680(9) 0.090(6) Uani 1 d
C9 C 0.1646(12) 0.2164(9) 0.4305(9) 0.071(5) Uani 1 d
C10 C 0.1402(10) 0.2045(7) 0.3415(8) 0.052(4) Uani 1 d
N2 N 0.1871(8) 0.2428(6) 0.2923(6) 0.040(3) Uani 1 d
N3 N 0.0540(8) 0.3046(5) 0.1121(7) 0.046(3) Uani 1 d
C11 C 0.0071(13) 0.3467(8) 0.1573(9) 0.063(4) Uani 1 d
C12 C -0.0689(13) 0.4005(10) 0.1189(13) 0.078(6) Uani 1 d
C13 C -0.0949(15) 0.4129(10) 0.0336(16) 0.105(7) Uani 1 d
C14 C -0.0460(15) 0.3710(11) -0.0154(10) 0.097(7) Uani 1 d
C15 C 0.0278(12) 0.3162(8) 0.0239(11) 0.060(5) Uani 1 d
C16 C 0.0792(11) 0.2676(9) -0.0214(9) 0.053(4) Uani 1 d
C17 C 0.0595(13) 0.2688(10) -0.1118(10) 0.083(6) Uani 1 d
C18 C 0.1082(16) 0.2228(12) -0.1509(10) 0.095(7) Uani 1 d
C19 C 0.1785(14) 0.1717(10) -0.0988(11) 0.084(6) Uani 1 d
C20 C 0.1976(11) 0.1711(8) -0.0066(9) 0.064(4) Uani 1 d
N4 N 0.1485(8) 0.2190(7) 0.0302(6) 0.045(3) Uani 1 d
N5 N 0.0447(9) 0.1464(6) 0.1370(6) 0.042(3) Uani 1 d
C21 C -0.0458(13) 0.1519(8) 0.1514(8) 0.051(4) Uani 1 d
N7 N -0.1096(9) 0.0925(8) 0.1217(7) 0.060(4) Uani 1 d
C22 C -0.0558(14) 0.0472(8) 0.0848(9) 0.064(5) Uani 1 d
C23 C 0.0383(12) 0.0791(8) 0.0941(8) 0.055(4) Uani 1 d
N6 N 0.2815(9) 0.1429(6) 0.2049(6) 0.047(4) Uani 1 d
C24 C 0.3771(15) 0.1394(9) 0.1958(9) 0.060(5) Uani 1 d
N8 N 0.4290(10) 0.0790(9) 0.2319(9) 0.074(4) Uani 1 d
C25 C 0.3653(17) 0.0412(8) 0.2662(10) 0.078(6) Uani 1 d
C26 C 0.2732(12) 0.0805(9) 0.2503(9) 0.061(5) Uani 1 d
S1 S 0.6914(5) 0.0109(4) 0.2035(4) 0.135(2) Uani 1 d
O1 O 0.6903(11) 0.0613(10) 0.1371(9) 0.226(8) Uani 1 d
O2 O 0.6387(10) 0.0474(9) 0.2540(9) 0.164(6) Uani 1 d
O3 O 0.8027(11) -0.0164(8) 0.2553(10) 0.159(6) Uani 1 d
O4 O 0.6212(19) -0.0501(17) 0.1580(17) 0.357(15) Uani 1 d
W1 O 0.9745(9) 0.0693(6) 0.3516(8) 0.116(4) Uani 1 d
W2 O 0.7327(10) 0.0829(7) 0.4297(7) 0.126(4) Uani 1 d
W3 O 0.8790(11) 0.1842(8) 0.4134(8) 0.151(5) Uiso 1 d
W4 O 0.1306(13) 0.0319(8) 0.5050(10) 0.184(6) Uiso 1 d
W5 O 0.1659(14) 0.1409(9) 0.6443(10) 0.190(6) Uiso 1 d
W6 O 0.9990(15) 0.2545(10) 0.5768(11) 0.220(8) Uiso 1 d
W7 O 0.3538(14) 0.2244(10) 0.7707(11) 0.210(7) Uiso 1 d
W8 O 0.6901(15) -0.0060(11) 0.9658(11) 0.227(8) Uiso 1 d
W9 O 0.5001(24) 0.1086(14) 0.0306(17) 0.339(13) Uiso 1 d
W10 O 0.5488(19) 0.1017(12) 0.8662(14) 0.272(10) Uiso 1 d
H1 H 0.301 0.319 0.077 0.077 Uiso 1 calc
H2 H 0.421 0.417 0.118 0.082 Uiso 1 calc
H3 H 0.470 0.461 0.261 0.092 Uiso 1 calc
H4 H 0.400 0.407 0.359 0.084 Uiso 1 calc
H7 H 0.335 0.347 0.444 0.085 Uiso 1 calc
H8 H 0.252 0.279 0.529 0.104 Uiso 1 calc
H9 H 0.132 0.188 0.464 0.081 Uiso 1 calc
H10 H 0.089 0.168 0.314 0.058 Uiso 1 calc
H11 H 0.026 0.340 0.219 0.071 Uiso 1 calc
H12 H -0.102 0.428 0.154 0.089 Uiso 1 calc
H13 H -0.146 0.450 0.007 0.119 Uiso 1 calc
H14 H -0.063 0.380 -0.077 0.110 Uiso 1 calc
H17 H 0.010 0.303 -0.147 0.094 Uiso 1 calc
H18 H 0.097 0.225 -0.212 0.109 Uiso 1 calc
H19 H 0.214 0.137 -0.124 0.095 Uiso 1 calc
H20 H 0.247 0.137 0.029 0.072 Uiso 1 calc
H21 H -0.066 0.193 0.180 0.058 Uiso 1 calc
HN7 H -0.179 0.085 0.126 0.070 Uiso 1 calc
H22 H -0.080 0.002 0.057 0.073 Uiso 1 calc
H23 H 0.093 0.059 0.075 0.062 Uiso 1 calc
H24 H 0.405 0.176 0.167 0.068 Uiso 1 calc
HN8 H 0.499 0.065 0.233 0.085 Uiso 1 calc
H25 H 0.382 -0.005 0.296 0.090 Uiso 1 calc
H26 H 0.213 0.067 0.268 0.070 Uiso 1 calc

loop_
_atom_type_symbol
_atom_type_description
_atom_type_scat_source
C C 'International Tables Vol C Table 4.2.6.8 and Vol IV Table 2.2B'
H H 'International Tables Vol C Table 4.2.6.8 and Vol IV Table 2.2B'
N N 'International Tables Vol C Table 4.2.6.8 and Vol IV Table 2.2B'
O O 'International Tables Vol C Table 4.2.6.8 and Vol IV Table 2.2B'
Ru Ru 'International Tables Vol C Table 4.2.6.8 and Vol IV Table 2.2B'
S S 'International Tables Vol C Table 4.2.6.8 and Vol IV Table 2.2B'
